data_7046509
loop_
_publ_author_name
'Hong, Changwen'
'Sui, Xuelin'
'Li, Ziqian'
'Pang, Wenmin'
'Chen, Min'

_publ_section_title
;
 Phosphine phosphonic amide nickel catalyzed ethylene polymerization and
 copolymerization with polar monomers.
;
_journal_issue 25
_journal_name_full 'Dalton transactions (Cambridge, England : 2003)'
_journal_page_first 8264
_journal_page_last 8267
_journal_paper_doi 10.1039/c8dt01018h
_journal_volume 47
_journal_year 2018
_chemical_formula_sum 'C36 H38 Cl N Ni O P2'
_chemical_formula_weight 656.77
_chemical_properties_physical Air-sensitive,Moisture-sensitive
_space_group_IT_number 14
_space_group_name_Hall '-P 2ybc'
_space_group_name_H-M_alt 'P 1 21/c 1'
_symmetry_cell_setting monoclinic
_symmetry_space_group_name_Hall '-P 2ybc'
_symmetry_space_group_name_H-M 'P 1 21/c 1'
_atom_sites_solution_hydrogens geom
_atom_sites_solution_primary direct
_atom_sites_solution_secondary difmap
_audit_creation_method SHELXL-97
_audit_update_record
;
2018-05-14 deposited with the CCDC.
2018-05-31 downloaded from the CCDC.
;
_cell_angle_alpha 90.00
_cell_angle_beta 95.6100(10)
_cell_angle_gamma 90.00
_cell_formula_units_Z 4
_cell_length_a 17.7789(14)
_cell_length_b 11.3500(9)
_cell_length_c 16.4332(13)
_cell_measurement_reflns_used 4569
_cell_measurement_temperature 298(2)
_cell_measurement_theta_max 27.039
_cell_measurement_theta_min 2.412
_cell_volume 3300.2(5)
_computing_cell_refinement 'Bruker SMART'
_computing_data_collection 'Bruker SMART'
_computing_data_reduction 'Bruker SAINT'
_computing_molecular_graphics 'Bruker SHELXTL'
_computing_publication_material 'Bruker SHELXTL'
_computing_structure_refinement 'SHELXL-97 (Sheldrick, 1997)'
_computing_structure_solution 'SHELXS-97 (Sheldrick, 1990)'
_diffrn_ambient_temperature 298(2)
_diffrn_measured_fraction_theta_full 0.998
_diffrn_measured_fraction_theta_max 0.998
_diffrn_measurement_device_type 'CCD area detector'
_diffrn_measurement_method 'phi and omega scans'
_diffrn_radiation_monochromator graphite
_diffrn_radiation_source 'fine-focus sealed tube'
_diffrn_radiation_type MoK\a
_diffrn_radiation_wavelength 0.71073
_diffrn_reflns_av_R_equivalents 0.0415
_diffrn_reflns_av_sigmaI/netI 0.0539
_diffrn_reflns_limit_h_max 20
_diffrn_reflns_limit_h_min -21
_diffrn_reflns_limit_k_max 13
_diffrn_reflns_limit_k_min -10
_diffrn_reflns_limit_l_max 15
_diffrn_reflns_limit_l_min -19
_diffrn_reflns_number 16009
_diffrn_reflns_theta_full 25.02
_diffrn_reflns_theta_max 25.02
_diffrn_reflns_theta_min 2.41
_exptl_absorpt_coefficient_mu 0.795
_exptl_absorpt_correction_T_max 0.7416
_exptl_absorpt_correction_T_min 0.7015
_exptl_absorpt_correction_type multi-scan
_exptl_absorpt_process_details sadabs
_exptl_crystal_colour red
_exptl_crystal_density_diffrn 1.322
_exptl_crystal_density_method 'not measured'
_exptl_crystal_description block
_exptl_crystal_F_000 1376
_exptl_crystal_size_max 0.48
_exptl_crystal_size_mid 0.41
_exptl_crystal_size_min 0.40
_refine_diff_density_max 1.337
_refine_diff_density_min -0.603
_refine_diff_density_rms 0.077
_refine_ls_extinction_method none
_refine_ls_goodness_of_fit_ref 1.034
_refine_ls_hydrogen_treatment mixed
_refine_ls_matrix_type full
_refine_ls_number_parameters 383
_refine_ls_number_reflns 5824
_refine_ls_number_restraints 0
_refine_ls_restrained_S_all 1.034
_refine_ls_R_factor_all 0.0923
_refine_ls_R_factor_gt 0.0496
_refine_ls_shift/su_max 0.000
_refine_ls_shift/su_mean 0.000
_refine_ls_structure_factor_coef Fsqd
_refine_ls_weighting_details 'calc w=1/[\s^2^(Fo^2^)+(0.0742P)^2^+2.9771P] where P=(Fo^2^+2Fc^2^)/3'
_refine_ls_weighting_scheme calc
_refine_ls_wR_factor_gt 0.1264
_refine_ls_wR_factor_ref 0.1521
_reflns_number_gt 3835
_reflns_number_total 5824
_reflns_threshold_expression >2sigma(I)
_cod_data_source_file c8dt01018h2.cif
_cod_data_source_block 180511e
_cod_depositor_comments
;
The following automatic conversions were performed:

'_symmetry_cell_setting' value 'Monoclinic' changed to 'monoclinic'
according to
/home/data/users/saulius/crontab/automatic-downloads/rss-feeds/RSC/lib/dictionaries/cif_core.dic
dictionary named 'cif_core.dic' version 2.4.2 from 2011-04-26.

Automatic conversion script
Id: cif_fix_values 4973 2017-02-22 13:04:09Z antanas 

 Adding full bibliography for 7046507--7046509.cif.
;
_cod_original_sg_symbol_H-M P2(1)/c
_cod_database_code 7046509

loop_
_symmetry_equiv_pos_as_xyz
'x, y, z'
'-x, y+1/2, -z+1/2'
'-x, -y, -z'
'x, -y-1/2, z-1/2'

loop_
_atom_site_label
_atom_site_type_symbol
_atom_site_fract_x
_atom_site_fract_y
_atom_site_fract_z
_atom_site_U_iso_or_equiv
_atom_site_adp_type
_atom_site_occupancy
_atom_site_symmetry_multiplicity
_atom_site_calc_flag
_atom_site_refinement_flags
Ni1 Ni 0.24076(3) 0.50430(4) 0.42196(3) 0.03407(18) Uani 1 1 d .
Cl1 Cl 0.17739(8) 0.40985(10) 0.50990(8) 0.0660(4) Uani 1 1 d .
N1 N 0.06930(19) 0.7339(3) 0.3723(2) 0.0397(8) Uani 1 1 d .
O1 O 0.19891(15) 0.6570(2) 0.45196(16) 0.0372(7) Uani 1 1 d .
P1 P 0.15926(6) 0.75195(9) 0.40081(6) 0.0315(3) Uani 1 1 d .
P2 P 0.32020(6) 0.61214(9) 0.36404(7) 0.0339(3) Uani 1 1 d .
C1 C 0.2031(2) 0.7715(3) 0.3068(2) 0.0321(9) Uani 1 1 d .
C2 C 0.2742(2) 0.7230(3) 0.2946(2) 0.0327(9) Uani 1 1 d .
C3 C 0.3086(2) 0.7585(4) 0.2255(2) 0.0419(10) Uani 1 1 d .
H3 H 0.3554 0.7273 0.2166 0.050 Uiso 1 1 calc R
C4 C 0.2749(3) 0.8383(4) 0.1707(3) 0.0469(11) Uani 1 1 d .
H4 H 0.2997 0.8620 0.1262 0.056 Uiso 1 1 calc R
C5 C 0.2047(3) 0.8833(4) 0.1815(3) 0.0483(12) Uani 1 1 d .
H5 H 0.1814 0.9364 0.1439 0.058 Uiso 1 1 calc R
C6 C 0.1690(3) 0.8490(4) 0.2485(3) 0.0426(11) Uani 1 1 d .
H6 H 0.1211 0.8782 0.2550 0.051 Uiso 1 1 calc R
C7 C 0.1744(2) 0.8873(3) 0.4567(3) 0.0365(10) Uani 1 1 d .
C8 C 0.1989(3) 0.8801(4) 0.5392(3) 0.0620(14) Uani 1 1 d .
H8 H 0.2032 0.8065 0.5642 0.074 Uiso 1 1 calc R
C9 C 0.2170(4) 0.9790(5) 0.5846(4) 0.0817(19) Uani 1 1 d .
H9 H 0.2323 0.9726 0.6402 0.098 Uiso 1 1 calc R
C10 C 0.2124(3) 1.0870(5) 0.5482(4) 0.0749(17) Uani 1 1 d .
H10 H 0.2254 1.1540 0.5789 0.090 Uiso 1 1 calc R
C11 C 0.1889(3) 1.0975(4) 0.4674(4) 0.0654(16) Uani 1 1 d .
H11 H 0.1856 1.1714 0.4429 0.078 Uiso 1 1 calc R
C12 C 0.1703(3) 0.9988(4) 0.4220(3) 0.0503(12) Uani 1 1 d .
H12 H 0.1545 1.0066 0.3667 0.060 Uiso 1 1 calc R
C13 C 0.0499(3) 0.6369(4) 0.3126(3) 0.0534(12) Uani 1 1 d .
H13 H 0.0965 0.6163 0.2886 0.064 Uiso 1 1 calc R
C14 C 0.0228(3) 0.5256(5) 0.3523(4) 0.0805(19) Uani 1 1 d .
H14A H 0.0586 0.5035 0.3972 0.121 Uiso 1 1 calc R
H14B H 0.0181 0.4631 0.3128 0.121 Uiso 1 1 calc R
H14C H -0.0255 0.5401 0.3720 0.121 Uiso 1 1 calc R
C15 C -0.0067(4) 0.6791(6) 0.2422(4) 0.0848(19) Uani 1 1 d .
H15A H -0.0542 0.6963 0.2628 0.127 Uiso 1 1 calc R
H15B H -0.0137 0.6185 0.2015 0.127 Uiso 1 1 calc R
H15C H 0.0124 0.7489 0.2184 0.127 Uiso 1 1 calc R
C16 C 0.0066(3) 0.7705(5) 0.4213(3) 0.0590(14) Uani 1 1 d .
H16 H -0.0371 0.7230 0.4005 0.071 Uiso 1 1 calc R
C17 C 0.0200(4) 0.7419(7) 0.5114(3) 0.092(2) Uani 1 1 d .
H17A H 0.0428 0.6654 0.5182 0.138 Uiso 1 1 calc R
H17B H -0.0273 0.7422 0.5349 0.138 Uiso 1 1 calc R
H17C H 0.0530 0.7999 0.5382 0.138 Uiso 1 1 calc R
C18 C -0.0165(3) 0.8969(5) 0.4048(4) 0.088(2) Uani 1 1 d .
H18A H 0.0225 0.9485 0.4282 0.132 Uiso 1 1 calc R
H18B H -0.0626 0.9128 0.4288 0.132 Uiso 1 1 calc R
H18C H -0.0243 0.9098 0.3468 0.132 Uiso 1 1 calc R
C19 C 0.3959(2) 0.5524(4) 0.3083(3) 0.0428(11) Uani 1 1 d .
C20 C 0.3808(3) 0.4639(4) 0.2523(3) 0.0557(13) Uani 1 1 d .
H20 H 0.3319 0.4352 0.2416 0.067 Uiso 1 1 calc R
C21 C 0.4392(4) 0.4166(5) 0.2111(3) 0.0738(18) Uani 1 1 d .
H21 H 0.4288 0.3571 0.1728 0.089 Uiso 1 1 calc R
C22 C 0.5108(4) 0.4576(6) 0.2272(4) 0.080(2) Uani 1 1 d .
H22 H 0.5496 0.4257 0.2001 0.096 Uiso 1 1 calc R
C23 C 0.5261(3) 0.5441(7) 0.2822(4) 0.0818(19) Uani 1 1 d .
H23 H 0.5754 0.5713 0.2927 0.098 Uiso 1 1 calc R
C24 C 0.4700(3) 0.5931(5) 0.3230(3) 0.0594(14) Uani 1 1 d .
H24 H 0.4814 0.6534 0.3605 0.071 Uiso 1 1 calc R
C25 C 0.3723(2) 0.6980(4) 0.4444(3) 0.0409(10) Uani 1 1 d .
C26 C 0.4145(3) 0.6390(5) 0.5065(3) 0.0564(13) Uani 1 1 d .
H26 H 0.4158 0.5571 0.5068 0.068 Uiso 1 1 calc R
C27 C 0.4551(3) 0.7017(7) 0.5682(3) 0.0762(18) Uani 1 1 d .
H27 H 0.4847 0.6616 0.6090 0.091 Uiso 1 1 calc R
C28 C 0.4521(3) 0.8214(7) 0.5701(4) 0.0786(19) Uani 1 1 d .
H28 H 0.4793 0.8622 0.6123 0.094 Uiso 1 1 calc R
C29 C 0.4098(3) 0.8818(5) 0.5105(4) 0.0757(17) Uani 1 1 d .
H29 H 0.4073 0.9636 0.5125 0.091 Uiso 1 1 calc R
C30 C 0.3702(3) 0.8205(4) 0.4468(3) 0.0529(12) Uani 1 1 d .
H30 H 0.3421 0.8617 0.4054 0.063 Uiso 1 1 calc R
C31 C 0.2676(3) 0.3635(4) 0.3745(3) 0.0472(12) Uani 1 1 d .
C32 C 0.2195(3) 0.3270(5) 0.3069(3) 0.0681(16) Uani 1 1 d .
H32 H 0.1782 0.3726 0.2874 0.082 Uiso 1 1 calc R
C33 C 0.2352(4) 0.2176(6) 0.2684(4) 0.091(2) Uani 1 1 d .
H33 H 0.2036 0.1926 0.2232 0.109 Uiso 1 1 calc R
C34 C 0.2960(4) 0.1488(5) 0.2965(5) 0.087(2) Uani 1 1 d .
H34 H 0.3056 0.0783 0.2707 0.105 Uiso 1 1 calc R
C35 C 0.3408(3) 0.1851(5) 0.3613(5) 0.0800(19) Uani 1 1 d .
H35 H 0.3819 0.1389 0.3805 0.096 Uiso 1 1 calc R
C36 C 0.3277(3) 0.2910(4) 0.4016(4) 0.0618(14) Uani 1 1 d .
H36 H 0.3598 0.3130 0.4471 0.074 Uiso 1 1 calc R

loop_
_atom_site_aniso_label
_atom_site_aniso_U_11
_atom_site_aniso_U_22
_atom_site_aniso_U_33
_atom_site_aniso_U_23
_atom_site_aniso_U_13
_atom_site_aniso_U_12
Ni1 0.0408(3) 0.0229(3) 0.0398(3) 0.0005(2) 0.0101(2) -0.0001(2)
Cl1 0.1014(11) 0.0327(6) 0.0711(9) 0.0001(6) 0.0443(8) -0.0066(6)
N1 0.0370(19) 0.0334(19) 0.049(2) -0.0036(16) 0.0071(16) -0.0018(16)
O1 0.0499(17) 0.0266(14) 0.0366(16) 0.0032(12) 0.0128(13) 0.0071(13)
P1 0.0364(6) 0.0240(5) 0.0349(6) 0.0013(4) 0.0068(4) 0.0000(4)
P2 0.0353(6) 0.0291(6) 0.0384(6) 0.0025(5) 0.0096(5) 0.0025(5)
C1 0.037(2) 0.028(2) 0.032(2) -0.0031(17) 0.0062(17) 0.0000(17)
C2 0.035(2) 0.029(2) 0.035(2) 0.0002(17) 0.0073(17) -0.0044(17)
C3 0.043(2) 0.043(3) 0.042(2) 0.001(2) 0.014(2) -0.001(2)
C4 0.064(3) 0.042(3) 0.036(2) 0.004(2) 0.013(2) -0.006(2)
C5 0.066(3) 0.041(3) 0.038(3) 0.011(2) 0.004(2) 0.002(2)
C6 0.047(3) 0.043(3) 0.038(2) 0.004(2) 0.001(2) 0.005(2)
C7 0.039(2) 0.028(2) 0.043(2) -0.0009(18) 0.0095(19) 0.0036(18)
C8 0.086(4) 0.040(3) 0.056(3) -0.004(2) -0.015(3) 0.013(3)
C9 0.098(5) 0.068(4) 0.071(4) -0.029(3) -0.031(3) 0.010(3)
C10 0.071(4) 0.051(4) 0.104(5) -0.035(4) 0.011(3) -0.008(3)
C11 0.083(4) 0.027(3) 0.093(5) -0.010(3) 0.042(3) -0.008(2)
C12 0.067(3) 0.035(3) 0.052(3) 0.001(2) 0.022(2) -0.003(2)
C13 0.048(3) 0.040(3) 0.071(3) -0.010(2) 0.000(2) -0.005(2)
C14 0.077(4) 0.044(3) 0.116(5) 0.002(3) -0.014(4) -0.018(3)
C15 0.095(4) 0.077(4) 0.077(4) -0.018(3) -0.021(3) -0.008(3)
C16 0.039(3) 0.070(4) 0.071(4) -0.005(3) 0.021(2) -0.009(2)
C17 0.085(4) 0.137(7) 0.060(4) 0.006(4) 0.033(3) -0.025(4)
C18 0.064(4) 0.078(4) 0.127(6) -0.008(4) 0.034(4) 0.020(3)
C19 0.048(3) 0.039(2) 0.044(3) 0.011(2) 0.016(2) 0.011(2)
C20 0.069(3) 0.045(3) 0.059(3) 0.005(2) 0.030(3) 0.008(2)
C21 0.111(5) 0.048(3) 0.070(4) 0.006(3) 0.049(4) 0.022(3)
C22 0.080(5) 0.083(5) 0.086(5) 0.031(4) 0.052(4) 0.042(4)
C23 0.056(4) 0.112(6) 0.082(4) 0.026(4) 0.030(3) 0.020(4)
C24 0.049(3) 0.071(4) 0.062(3) 0.012(3) 0.021(2) 0.006(3)
C25 0.031(2) 0.052(3) 0.040(2) 0.000(2) 0.0057(19) -0.004(2)
C26 0.047(3) 0.070(3) 0.051(3) 0.013(3) -0.002(2) -0.004(2)
C27 0.062(4) 0.118(6) 0.046(3) 0.012(4) -0.008(3) -0.007(4)
C28 0.063(4) 0.111(6) 0.060(4) -0.027(4) -0.004(3) -0.028(4)
C29 0.070(4) 0.065(4) 0.088(4) -0.024(3) -0.007(3) -0.017(3)
C30 0.047(3) 0.049(3) 0.061(3) -0.004(2) -0.004(2) -0.008(2)
C31 0.054(3) 0.030(2) 0.062(3) -0.001(2) 0.025(2) -0.005(2)
C32 0.068(3) 0.074(4) 0.064(4) -0.017(3) 0.013(3) -0.028(3)
C33 0.091(5) 0.092(5) 0.097(5) -0.053(4) 0.039(4) -0.048(4)
C34 0.068(4) 0.047(3) 0.156(7) -0.037(4) 0.056(4) -0.015(3)
C35 0.055(3) 0.046(3) 0.144(6) -0.004(4) 0.040(4) -0.001(3)
C36 0.053(3) 0.041(3) 0.091(4) -0.002(3) 0.010(3) 0.004(2)

loop_
_atom_type_symbol
_atom_type_description
_atom_type_scat_dispersion_real
_atom_type_scat_dispersion_imag
_atom_type_scat_source
C C 0.0033 0.0016 'International Tables Vol C Tables 4.2.6.8 and 6.1.1.4'
H H 0.0000 0.0000 'International Tables Vol C Tables 4.2.6.8 and 6.1.1.4'
N N 0.0061 0.0033 'International Tables Vol C Tables 4.2.6.8 and 6.1.1.4'
O O 0.0106 0.0060 'International Tables Vol C Tables 4.2.6.8 and 6.1.1.4'
P P 0.1023 0.0942 'International Tables Vol C Tables 4.2.6.8 and 6.1.1.4'
Cl Cl 0.1484 0.1585 'International Tables Vol C Tables 4.2.6.8 and 6.1.1.4'
Ni Ni 0.3393 1.1124 'International Tables Vol C Tables 4.2.6.8 and 6.1.1.4'

loop_
_geom_angle_atom_site_label_1
_geom_angle_atom_site_label_2
_geom_angle_atom_site_label_3
_geom_angle
C31 Ni1 O1 168.55(17)
C31 Ni1 P2 95.53(13)
O1 Ni1 P2 83.72(8)
C31 Ni1 Cl1 91.48(13)
O1 Ni1 Cl1 91.97(8)
P2 Ni1 Cl1 165.10(5)
C13 N1 C16 115.0(4)
C13 N1 P1 115.9(3)
C16 N1 P1 124.8(3)
P1 O1 Ni1 131.37(16)
O1 P1 N1 117.63(17)
O1 P1 C7 106.80(17)
N1 P1 C7 110.32(18)
O1 P1 C1 110.38(17)
N1 P1 C1 105.16(18)
C7 P1 C1 106.01(18)
C25 P2 C19 102.4(2)
C25 P2 C2 104.37(19)
C19 P2 C2 104.32(18)
C25 P2 Ni1 106.97(14)
C19 P2 Ni1 123.74(15)
C2 P2 Ni1 113.05(13)
C6 C1 C2 118.9(4)
C6 C1 P1 118.0(3)
C2 C1 P1 122.7(3)
C3 C2 C1 118.1(4)
C3 C2 P2 119.8(3)
C1 C2 P2 122.0(3)
C4 C3 C2 121.7(4)
C4 C3 H3 119.2
C2 C3 H3 119.2
C3 C4 C5 120.2(4)
C3 C4 H4 119.9
C5 C4 H4 119.9
C4 C5 C6 119.4(4)
C4 C5 H5 120.3
C6 C5 H5 120.3
C5 C6 C1 121.6(4)
C5 C6 H6 119.2
C1 C6 H6 119.2
C8 C7 C12 117.1(4)
C8 C7 P1 117.8(3)
C12 C7 P1 124.8(3)
C9 C8 C7 121.3(5)
C9 C8 H8 119.4
C7 C8 H8 119.4
C10 C9 C8 119.9(5)
C10 C9 H9 120.1
C8 C9 H9 120.1
C11 C10 C9 120.5(5)
C11 C10 H10 119.7
C9 C10 H10 119.7
C10 C11 C12 119.7(5)
C10 C11 H11 120.1
C12 C11 H11 120.1
C11 C12 C7 121.5(5)
C11 C12 H12 119.2
C7 C12 H12 119.2
N1 C13 C14 113.1(4)
N1 C13 C15 111.0(4)
C14 C13 C15 111.8(4)
N1 C13 H13 106.9
C14 C13 H13 106.9
C15 C13 H13 106.9
C13 C14 H14A 109.5
C13 C14 H14B 109.5
H14A C14 H14B 109.5
C13 C14 H14C 109.5
H14A C14 H14C 109.5
H14B C14 H14C 109.5
C13 C15 H15A 109.5
C13 C15 H15B 109.5
H15A C15 H15B 109.5
C13 C15 H15C 109.5
H15A C15 H15C 109.5
H15B C15 H15C 109.5
N1 C16 C18 111.8(4)
N1 C16 C17 114.4(4)
C18 C16 C17 113.2(5)
N1 C16 H16 105.5
C18 C16 H16 105.5
C17 C16 H16 105.5
C16 C17 H17A 109.5
C16 C17 H17B 109.5
H17A C17 H17B 109.5
C16 C17 H17C 109.5
H17A C17 H17C 109.5
H17B C17 H17C 109.5
C16 C18 H18A 109.5
C16 C18 H18B 109.5
H18A C18 H18B 109.5
C16 C18 H18C 109.5
H18A C18 H18C 109.5
H18B C18 H18C 109.5
C20 C19 C24 118.5(4)
C20 C19 P2 120.2(4)
C24 C19 P2 121.3(4)
C19 C20 C21 120.0(5)
C19 C20 H20 120.0
C21 C20 H20 120.0
C22 C21 C20 120.0(6)
C22 C21 H21 120.0
C20 C21 H21 120.0
C23 C22 C21 120.3(5)
C23 C22 H22 119.8
C21 C22 H22 119.8
C22 C23 C24 121.1(6)
C22 C23 H23 119.5
C24 C23 H23 119.5
C23 C24 C19 120.0(6)
C23 C24 H24 120.0
C19 C24 H24 120.0
C26 C25 C30 118.6(4)
C26 C25 P2 118.6(4)
C30 C25 P2 122.8(3)
C25 C26 C27 120.0(5)
C25 C26 H26 120.0
C27 C26 H26 120.0
C28 C27 C26 120.8(5)
C28 C27 H27 119.6
C26 C27 H27 119.6
C27 C28 C29 120.5(5)
C27 C28 H28 119.7
C29 C28 H28 119.7
C28 C29 C30 119.5(6)
C28 C29 H29 120.2
C30 C29 H29 120.2
C29 C30 C25 120.5(5)
C29 C30 H30 119.7
C25 C30 H30 119.7
C36 C31 C32 118.1(5)
C36 C31 Ni1 126.6(4)
C32 C31 Ni1 115.2(4)
C31 C32 C33 118.6(6)
C31 C32 H32 120.7
C33 C32 H32 120.7
C34 C33 C32 121.5(6)
C34 C33 H33 119.2
C32 C33 H33 119.2
C35 C34 C33 118.8(6)
C35 C34 H34 120.6
C33 C34 H34 120.6
C34 C35 C36 121.9(6)
C34 C35 H35 119.0
C36 C35 H35 119.0
C31 C36 C35 121.0(5)
C31 C36 H36 119.5
C35 C36 H36 119.5

loop_
_geom_bond_atom_site_label_1
_geom_bond_atom_site_label_2
_geom_bond_distance
Ni1 C31 1.861(4)
Ni1 O1 1.968(3)
Ni1 P2 2.1590(12)
Ni1 Cl1 2.1966(13)
N1 C13 1.493(5)
N1 C16 1.496(5)
N1 P1 1.635(3)
O1 P1 1.499(3)
P1 C7 1.797(4)
P1 C1 1.811(4)
P2 C25 1.821(4)
P2 C19 1.830(4)
P2 C2 1.837(4)
C1 C6 1.394(6)
C1 C2 1.410(5)
C2 C3 1.400(5)
C3 C4 1.372(6)
C3 H3 0.9300
C4 C5 1.377(6)
C4 H4 0.9300
C5 C6 1.380(6)
C5 H5 0.9300
C6 H6 0.9300
C7 C8 1.386(6)
C7 C12 1.386(6)
C8 C9 1.369(7)
C8 H8 0.9300
C9 C10 1.362(8)
C9 H9 0.9300
C10 C11 1.358(8)
C10 H10 0.9300
C11 C12 1.368(7)
C11 H11 0.9300
C12 H12 0.9300
C13 C14 1.522(7)
C13 C15 1.533(7)
C13 H13 0.9800
C14 H14A 0.9600
C14 H14B 0.9600
C14 H14C 0.9600
C15 H15A 0.9600
C15 H15B 0.9600
C15 H15C 0.9600
C16 C18 1.509(7)
C16 C17 1.512(7)
C16 H16 0.9800
C17 H17A 0.9600
C17 H17B 0.9600
C17 H17C 0.9600
C18 H18A 0.9600
C18 H18B 0.9600
C18 H18C 0.9600
C19 C20 1.372(7)
C19 C24 1.395(6)
C20 C21 1.399(7)
C20 H20 0.9300
C21 C22 1.358(9)
C21 H21 0.9300
C22 C23 1.343(9)
C22 H22 0.9300
C23 C24 1.372(7)
C23 H23 0.9300
C24 H24 0.9300
C25 C26 1.379(6)
C25 C30 1.392(6)
C26 C27 1.383(7)
C26 H26 0.9300
C27 C28 1.359(9)
C27 H27 0.9300
C28 C29 1.361(8)
C28 H28 0.9300
C29 C30 1.390(7)
C29 H29 0.9300
C30 H30 0.9300
C31 C36 1.387(6)
C31 C32 1.396(7)
C32 C33 1.434(8)
C32 H32 0.9300
C33 C34 1.376(9)
C33 H33 0.9300
C34 C35 1.331(9)
C34 H34 0.9300
C35 C36 1.402(7)
C35 H35 0.9300
C36 H36 0.9300

loop_
_geom_torsion_atom_site_label_1
_geom_torsion_atom_site_label_2
_geom_torsion_atom_site_label_3
_geom_torsion_atom_site_label_4
_geom_torsion
C31 Ni1 O1 P1 -19.7(9)
P2 Ni1 O1 P1 67.1(2)
Cl1 Ni1 O1 P1 -127.2(2)
Ni1 O1 P1 N1 80.9(3)
Ni1 O1 P1 C7 -154.6(2)
Ni1 O1 P1 C1 -39.8(3)
C13 N1 P1 O1 -68.0(4)
C16 N1 P1 O1 87.5(4)
C13 N1 P1 C7 169.2(3)
C16 N1 P1 C7 -35.3(4)
C13 N1 P1 C1 55.3(3)
C16 N1 P1 C1 -149.2(4)
C31 Ni1 P2 C25 -129.3(2)
O1 Ni1 P2 C25 62.20(17)
Cl1 Ni1 P2 C25 -11.6(3)
C31 Ni1 P2 C19 -11.0(2)
O1 Ni1 P2 C19 -179.5(2)
Cl1 Ni1 P2 C19 106.7(3)
C31 Ni1 P2 C2 116.4(2)
O1 Ni1 P2 C2 -52.12(16)
Cl1 Ni1 P2 C2 -125.9(2)
O1 P1 C1 C6 174.3(3)
N1 P1 C1 C6 46.4(4)
C7 P1 C1 C6 -70.4(4)
O1 P1 C1 C2 -13.5(4)
N1 P1 C1 C2 -141.3(3)
C7 P1 C1 C2 101.8(3)
C6 C1 C2 C3 2.2(6)
P1 C1 C2 C3 -170.0(3)
C6 C1 C2 P2 -175.5(3)
P1 C1 C2 P2 12.3(5)
C25 P2 C2 C3 95.4(4)
C19 P2 C2 C3 -11.7(4)
Ni1 P2 C2 C3 -148.7(3)
C25 P2 C2 C1 -86.9(3)
C19 P2 C2 C1 166.0(3)
Ni1 P2 C2 C1 29.0(4)
C1 C2 C3 C4 0.1(6)
P2 C2 C3 C4 177.9(3)
C2 C3 C4 C5 -1.8(7)
C3 C4 C5 C6 1.1(7)
C4 C5 C6 C1 1.4(7)
C2 C1 C6 C5 -3.0(6)
P1 C1 C6 C5 169.5(3)
O1 P1 C7 C8 -16.5(4)
N1 P1 C7 C8 112.4(4)
C1 P1 C7 C8 -134.2(4)
O1 P1 C7 C12 157.1(4)
N1 P1 C7 C12 -74.0(4)
C1 P1 C7 C12 39.4(4)
C12 C7 C8 C9 1.1(8)
P1 C7 C8 C9 175.2(5)
C7 C8 C9 C10 -1.4(10)
C8 C9 C10 C11 1.0(10)
C9 C10 C11 C12 -0.5(9)
C10 C11 C12 C7 0.3(8)
C8 C7 C12 C11 -0.6(7)
P1 C7 C12 C11 -174.2(4)
C16 N1 C13 C14 -57.3(5)
P1 N1 C13 C14 100.6(4)
C16 N1 C13 C15 69.2(5)
P1 N1 C13 C15 -132.9(4)
C13 N1 C16 C18 -117.1(5)
P1 N1 C16 C18 87.2(5)
C13 N1 C16 C17 112.4(5)
P1 N1 C16 C17 -43.3(6)
C25 P2 C19 C20 167.2(4)
C2 P2 C19 C20 -84.2(4)
Ni1 P2 C19 C20 46.8(4)
C25 P2 C19 C24 -11.0(4)
C2 P2 C19 C24 97.5(4)
Ni1 P2 C19 C24 -131.4(3)
C24 C19 C20 C21 -0.2(7)
P2 C19 C20 C21 -178.5(4)
C19 C20 C21 C22 0.7(8)
C20 C21 C22 C23 -0.5(9)
C21 C22 C23 C24 -0.1(9)
C22 C23 C24 C19 0.6(8)
C20 C19 C24 C23 -0.4(7)
P2 C19 C24 C23 177.9(4)
C19 P2 C25 C26 -70.5(4)
C2 P2 C25 C26 -179.0(3)
Ni1 P2 C25 C26 60.9(4)
C19 P2 C25 C30 110.7(4)
C2 P2 C25 C30 2.2(4)
Ni1 P2 C25 C30 -117.8(4)
C30 C25 C26 C27 -1.5(7)
P2 C25 C26 C27 179.7(4)
C25 C26 C27 C28 2.0(8)
C26 C27 C28 C29 -0.7(9)
C27 C28 C29 C30 -1.0(9)
C28 C29 C30 C25 1.4(8)
C26 C25 C30 C29 -0.1(7)
P2 C25 C30 C29 178.6(4)
O1 Ni1 C31 C36 168.8(6)
P2 Ni1 C31 C36 83.1(4)
Cl1 Ni1 C31 C36 -83.7(4)
O1 Ni1 C31 C32 -14.1(10)
P2 Ni1 C31 C32 -99.8(3)
Cl1 Ni1 C31 C32 93.4(3)
C36 C31 C32 C33 -0.9(7)
Ni1 C31 C32 C33 -178.3(4)
C31 C32 C33 C34 0.2(9)
C32 C33 C34 C35 0.3(10)
C33 C34 C35 C36 0.1(9)
C32 C31 C36 C35 1.3(7)
Ni1 C31 C36 C35 178.3(4)
C34 C35 C36 C31 -0.9(9)
